data_1518812
loop_
_publ_author_name
'Miguel Baya'
'Ursula Belio'
'Juan Fornies'
'Antonio Martin'
'Mariano Peralvarez'
'Violeta Sicilia'

_publ_section_title
;
 Neutral benzoquinolate cyclometalated platinum(II) complexes as
 precursors in the preparation of luminescent Pt-Ag complexes
;
_journal_name_full 'Inorganica Chimica Acta'
_journal_page_first 136
_journal_page_last 149
_journal_volume 424
_journal_year 2015
_chemical_formula_sum 'C62.7 H35.4 Ag Cl F10 N4 O4.9 Pt2'
_chemical_formula_weight 1646.65
_space_group_IT_number 2
_symmetry_cell_setting triclinic
_symmetry_space_group_name_Hall '-P 1'
_symmetry_space_group_name_H-M 'P -1'
_atom_sites_solution_hydrogens geom
_atom_sites_solution_primary direct
_atom_sites_solution_secondary difmap
_cell_angle_alpha 86.9729(17)
_cell_angle_beta 73.0769(15)
_cell_angle_gamma 87.9992(14)
_cell_formula_units_Z 2
_cell_length_a 11.70469(15)
_cell_length_b 14.0801(3)
_cell_length_c 18.0684(4)
_cell_measurement_reflns_used 28057
_cell_measurement_temperature 100(2)
_cell_measurement_theta_max 28.8176
_cell_measurement_theta_min 4.2714
_cell_volume 2844.21(10)
_computing_cell_refinement
;
CrysAlisPro, Agilent Technologies,
Version 1.171.35.19 (release 27-10-2011 CrysAlis171 .NET)
(compiled Oct 27 2011,15:02:11)
;
_computing_data_collection
;
CrysAlisPro, Agilent Technologies,
Version 1.171.35.19 (release 27-10-2011 CrysAlis171 .NET)
(compiled Oct 27 2011,15:02:11)
;
_computing_data_reduction
;
CrysAlisPro, Agilent Technologies,
Version 1.171.35.19 (release 27-10-2011 CrysAlis171 .NET)
(compiled Oct 27 2011,15:02:11)
;
_computing_structure_refinement 'SHELXL-97 (Sheldrick, 1997)'
_computing_structure_solution 'SHELXS-97 (Sheldrick, 1990)'
_diffrn_ambient_temperature 100(2)
_diffrn_detector_area_resol_mean 16.0655
_diffrn_measured_fraction_theta_full 0.995
_diffrn_measured_fraction_theta_max 0.911
_diffrn_measurement_details
;
  1 omega   -1.00   51.00   1.0000   15.0000
omega____ theta____ kappa____ phi______ frames
    -      -19.9615   57.0000    0.0000 52

  2 omega   -2.00   26.00   1.0000   15.0000
omega____ theta____ kappa____ phi______ frames
    -       22.1490   77.0000   90.0000 28

  3 omega   -1.00   93.00   1.0000   15.0000
omega____ theta____ kappa____ phi______ frames
    -       22.1490   57.0000 -120.0000 94

  4 omega  -17.00    9.00   1.0000   15.0000
omega____ theta____ kappa____ phi______ frames
    -       22.1490  -99.0000 -150.0000 26

  5 omega   42.00   67.00   1.0000   15.0000
omega____ theta____ kappa____ phi______ frames
    -       22.1490  -99.0000 -150.0000 25

  6 omega  -47.00   46.00   1.0000   15.0000
omega____ theta____ kappa____ phi______ frames
    -       22.1490  -57.0000   90.0000 93

  7 omega  -23.00   66.00   1.0000   15.0000
omega____ theta____ kappa____ phi______ frames
    -       22.1490  -99.0000  -30.0000 89

  8 omega -100.00  -34.00   1.0000   15.0000
omega____ theta____ kappa____ phi______ frames
    -      -19.9615 -179.0000  120.0000 66

  9 omega  -25.00   25.00   1.0000   15.0000
omega____ theta____ kappa____ phi______ frames
    -      -19.9615  -99.0000 -150.0000 50

 10 omega -102.00  -32.00   1.0000   15.0000
omega____ theta____ kappa____ phi______ frames
    -      -19.9615  179.0000  -90.0000 70

 11 omega   32.00  104.00   1.0000   15.0000
omega____ theta____ kappa____ phi______ frames
    -       22.1490 -179.0000 -150.0000 72

 12 omega   -2.00   93.00   1.0000   15.0000
omega____ theta____ kappa____ phi______ frames
    -       22.1490   57.0000  120.0000 95

 13 omega   -2.00   93.00   1.0000   15.0000
omega____ theta____ kappa____ phi______ frames
    -       22.1490   57.0000    0.0000 95

 14 omega  -92.00   13.00   1.0000   15.0000
omega____ theta____ kappa____ phi______ frames
    -      -19.9615  -77.0000  -60.0000 105

 15 omega  -51.00   54.00   1.0000   15.0000
omega____ theta____ kappa____ phi______ frames
    -       22.1490  -37.0000 -150.0000 105

 16 omega  -25.00    0.00   1.0000   15.0000
omega____ theta____ kappa____ phi______ frames
    -       22.1490  -99.0000    0.0000 25

 17 omega   -2.00   93.00   1.0000   15.0000
omega____ theta____ kappa____ phi______ frames
    -       22.1490   57.0000 -150.0000 95

;
_diffrn_measurement_device_type 'Xcalibur, Sapphire3'
_diffrn_measurement_method '\w scans'
_diffrn_orient_matrix_UB_11 0.0051606000
_diffrn_orient_matrix_UB_12 -0.0104862000
_diffrn_orient_matrix_UB_13 0.0377379000
_diffrn_orient_matrix_UB_21 0.0076824000
_diffrn_orient_matrix_UB_22 0.0489665000
_diffrn_orient_matrix_UB_23 0.0042171000
_diffrn_orient_matrix_UB_31 -0.0626763000
_diffrn_orient_matrix_UB_32 0.0061819000
_diffrn_orient_matrix_UB_33 0.0156576000
_diffrn_radiation_monochromator graphite
_diffrn_radiation_source 'fine-focus sealed tube'
_diffrn_radiation_type MoK\a
_diffrn_radiation_wavelength 0.71073
_diffrn_reflns_av_R_equivalents 0.0283
_diffrn_reflns_av_sigmaI/netI 0.0225
_diffrn_reflns_limit_h_max 15
_diffrn_reflns_limit_h_min -15
_diffrn_reflns_limit_k_max 18
_diffrn_reflns_limit_k_min -19
_diffrn_reflns_limit_l_max 24
_diffrn_reflns_limit_l_min -23
_diffrn_reflns_number 62548
_diffrn_reflns_theta_full 25.00
_diffrn_reflns_theta_max 28.88
_diffrn_reflns_theta_min 4.28
_exptl_absorpt_coefficient_mu 5.382
_exptl_absorpt_correction_T_max 0.4991
_exptl_absorpt_correction_T_min 0.2163
_exptl_absorpt_correction_type multi-scan
_exptl_absorpt_process_details
;
CrysAlisPro, Agilent Technologies,
Version 1.171.35.19 (release 27-10-2011 CrysAlis171 .NET)
(compiled Oct 27 2011,15:02:11)
Empirical absorption correction using spherical harmonics,
 implemented in SCALE3 ABSPACK scaling algorithm.
;
_exptl_crystal_colour 'pale yellow'
_exptl_crystal_density_diffrn 1.923
_exptl_crystal_density_method 'not measured'
_exptl_crystal_description prismatic
_exptl_crystal_F_000 1578
_exptl_crystal_size_max 0.41
_exptl_crystal_size_mid 0.36
_exptl_crystal_size_min 0.15
_refine_diff_density_max 1.743
_refine_diff_density_min -1.316
_refine_diff_density_rms 0.117
_refine_ls_extinction_method none
_refine_ls_goodness_of_fit_ref 1.025
_refine_ls_hydrogen_treatment constr
_refine_ls_matrix_type full
_refine_ls_number_parameters 931
_refine_ls_number_reflns 13595
_refine_ls_number_restraints 175
_refine_ls_restrained_S_all 1.051
_refine_ls_R_factor_all 0.0404
_refine_ls_R_factor_gt 0.0318
_refine_ls_shift/su_max 0.003
_refine_ls_shift/su_mean 0.000
_refine_ls_structure_factor_coef Fsqd
_refine_ls_weighting_details 'calc w=1/[\s^2^(Fo^2^)+(0.0440P)^2^+6.5680P] where P=(Fo^2^+2Fc^2^)/3'
_refine_ls_weighting_scheme calc
_refine_ls_wR_factor_gt 0.0805
_refine_ls_wR_factor_ref 0.0852
_reflns_number_gt 11734
_reflns_number_total 13595
_reflns_threshold_expression >2sigma(I)
_cod_data_source_file ICA-2015-424-136-149-5.cif
_cod_data_source_block 5
_cod_original_cell_volume 2844.22(9)
_cod_original_formula_sum 'C62.70 H35.40 Ag Cl F10 N4 O4.90 Pt2'
_cod_database_code 1518812

loop_
_symmetry_equiv_pos_as_xyz
'x, y, z'
'-x, -y, -z'

loop_
_atom_site_label
_atom_site_type_symbol
_atom_site_fract_x
_atom_site_fract_y
_atom_site_fract_z
_atom_site_U_iso_or_equiv
_atom_site_adp_type
_atom_site_occupancy
_atom_site_symmetry_multiplicity
_atom_site_calc_flag
_atom_site_refinement_flags
_atom_site_disorder_assembly
_atom_site_disorder_group
Pt1 Pt 0.815004(13) 0.552247(11) 0.202248(9) 0.02961(5) Uani 1 1 d . B .
Pt2 Pt 0.717297(15) 0.852016(12) 0.126602(11) 0.03825(6) Uani 1 1 d . A .
Ag Ag 0.62225(3) 0.66986(2) 0.179934(19) 0.03484(8) Uani 1 1 d . . .
F1 F 0.7360(3) 0.3350(2) 0.22168(18) 0.0522(7) Uani 1 1 d . . .
F2 F 0.5607(3) 0.2439(2) 0.3260(3) 0.0788(12) Uani 1 1 d . B .
F3 F 0.4071(3) 0.3378(2) 0.4431(2) 0.0714(10) Uani 1 1 d . . .
F4 F 0.4293(3) 0.5289(2) 0.45163(17) 0.0585(8) Uani 1 1 d . B .
F5 F 0.6070(3) 0.6212(2) 0.35000(17) 0.0506(7) Uani 1 1 d . . .
F6 F 0.6195(3) 0.7336(2) 0.00856(19) 0.0551(8) Uani 1 1 d . . .
F7 F 0.4227(3) 0.7587(3) -0.0381(2) 0.0691(10) Uani 1 1 d . B .
F8 F 0.2694(3) 0.9067(3) 0.0106(2) 0.0688(10) Uani 1 1 d . . .
F9 F 0.3157(3) 1.0305(2) 0.1074(2) 0.0689(10) Uani 1 1 d . B .
F10 F 0.5112(3) 1.0082(2) 0.1554(2) 0.0590(8) Uani 1 1 d . . .
N1 N 0.9520(3) 0.6132(2) 0.1134(2) 0.0305(7) Uani 1 1 d . . .
N2 N 0.9163(4) 0.5910(3) 0.3390(2) 0.0410(9) Uani 1 1 d . B .
N3 N 0.8528(4) 0.8454(3) 0.1817(2) 0.0387(8) Uani 1 1 d . . .
N4 N 0.8950(3) 0.8747(3) -0.0391(2) 0.0389(8) Uani 1 1 d . . .
C1 C 0.6792(4) 0.4836(3) 0.2804(2) 0.0341(9) Uani 1 1 d . . .
C2 C 0.6620(4) 0.3869(3) 0.2776(3) 0.0414(10) Uani 1 1 d . B .
C3 C 0.5725(5) 0.3377(4) 0.3309(3) 0.0499(13) Uani 1 1 d . . .
C4 C 0.4945(5) 0.3854(4) 0.3898(3) 0.0516(13) Uani 1 1 d . B .
C5 C 0.5066(4) 0.4808(4) 0.3949(3) 0.0431(11) Uani 1 1 d . . .
C6 C 0.5982(4) 0.5273(3) 0.3409(3) 0.0372(9) Uani 1 1 d . B .
C7 C 1.0552(4) 0.6446(3) 0.1175(3) 0.0369(9) Uani 1 1 d . B .
H7 H 1.0703 0.6438 0.1664 0.044 Uiso 1 1 calc R . .
C8 C 1.1431(4) 0.6792(3) 0.0515(3) 0.0427(11) Uani 1 1 d . . .
H8 H 1.2161 0.7017 0.0564 0.051 Uiso 1 1 calc R B .
C9 C 1.1237(4) 0.6803(3) -0.0194(3) 0.0415(11) Uani 1 1 d . B .
H9 H 1.1826 0.7043 -0.0639 0.050 Uiso 1 1 calc R . .
C10 C 1.0166(4) 0.6459(3) -0.0263(3) 0.0360(10) Uani 1 1 d . . .
C11 C 0.9883(4) 0.6387(3) -0.0977(3) 0.0403(10) Uani 1 1 d . B .
H11 H 1.0430 0.6617 -0.1446 0.048 Uiso 1 1 calc R . .
C12 C 0.8857(4) 0.5998(3) -0.0997(3) 0.0412(10) Uani 1 1 d . . .
H12 H 0.8695 0.5966 -0.1481 0.049 Uiso 1 1 calc R B .
C13 C 0.7995(4) 0.5629(3) -0.0303(3) 0.0353(9) Uani 1 1 d . B .
C14 C 0.6949(4) 0.5167(3) -0.0301(3) 0.0402(10) Uani 1 1 d . . .
H14 H 0.6764 0.5102 -0.0774 0.048 Uiso 1 1 calc R B .
C15 C 0.6199(4) 0.4812(3) 0.0377(3) 0.0399(10) Uani 1 1 d . B .
H15 H 0.5501 0.4493 0.0370 0.048 Uiso 1 1 calc R . .
C16 C 0.6445(4) 0.4912(3) 0.1088(3) 0.0356(9) Uani 1 1 d . . .
H16 H 0.5899 0.4670 0.1553 0.043 Uiso 1 1 calc R B .
C17 C 0.7459(3) 0.5354(3) 0.1126(2) 0.0295(8) Uani 1 1 d . B .
C18 C 0.8231(3) 0.5713(3) 0.0407(2) 0.0301(8) Uani 1 1 d . . .
C19 C 0.9326(4) 0.6122(3) 0.0421(2) 0.0316(8) Uani 1 1 d . B .
C20 C 0.8833(4) 0.5758(3) 0.2870(3) 0.0372(9) Uani 1 1 d . . .
C21 C 0.9427(5) 0.6056(3) 0.4084(3) 0.0425(11) Uani 1 1 d . . .
C22 C 1.0541(6) 0.6310(4) 0.4063(4) 0.0587(14) Uani 1 1 d . B .
H22 H 1.1144 0.6402 0.3584 0.070 Uiso 1 1 calc R . .
C23 C 1.0781(6) 0.6437(4) 0.4783(4) 0.0618(16) Uani 1 1 d . . .
C24 C 0.9858(7) 0.6302(5) 0.5473(4) 0.0679(19) Uani 1 1 d . B .
C25 C 0.8735(7) 0.6049(5) 0.5455(4) 0.0740(19) Uani 1 1 d . . .
H25 H 0.8114 0.5969 0.5927 0.089 Uiso 1 1 calc R B .
C26 C 0.8508(5) 0.5915(4) 0.4775(3) 0.0561(14) Uani 1 1 d . B .
H26 H 0.7740 0.5728 0.4767 0.067 Uiso 1 1 calc R . .
C27 C 1.1929(7) 0.6646(5) 0.4809(5) 0.083(2) Uani 1 1 d . B .
H27 H 1.2561 0.6726 0.4344 0.099 Uiso 1 1 calc R . .
C28 C 1.2135(9) 0.6736(6) 0.5517(6) 0.096(3) Uani 1 1 d . . .
H28 H 1.2915 0.6869 0.5537 0.116 Uiso 1 1 calc R B .
C29 C 1.1207(9) 0.6631(6) 0.6199(6) 0.087(2) Uani 1 1 d U B .
H29 H 1.1362 0.6715 0.6679 0.104 Uiso 1 1 calc R . .
C30 C 1.0133(8) 0.6422(6) 0.6199(5) 0.088(2) Uani 1 1 d U . .
H30 H 0.9522 0.6348 0.6677 0.106 Uiso 1 1 calc R B .
C31 C 0.5740(4) 0.8682(3) 0.0859(3) 0.0443(11) Uani 1 1 d . . .
C32 C 0.5470(4) 0.8084(4) 0.0353(3) 0.0474(12) Uani 1 1 d . B .
C33 C 0.4461(5) 0.8197(4) 0.0102(4) 0.0527(13) Uani 1 1 d . . .
C34 C 0.3686(4) 0.8948(4) 0.0348(4) 0.0531(14) Uani 1 1 d . B .
C35 C 0.3914(4) 0.9566(4) 0.0838(4) 0.0527(14) Uani 1 1 d . . .
C36 C 0.4944(4) 0.9446(4) 0.1081(3) 0.0482(12) Uani 1 1 d . B .
C37 C 0.9690(4) 0.8565(3) 0.1503(3) 0.0423(10) Uani 1 1 d . B .
H37 H 0.9990 0.8650 0.0956 0.051 Uiso 1 1 calc R . .
C38 C 1.0489(5) 0.8563(4) 0.1941(4) 0.0513(13) Uani 1 1 d . . .
H38 H 1.1318 0.8637 0.1692 0.062 Uiso 1 1 calc R B .
C39 C 1.0083(6) 0.8457(4) 0.2729(4) 0.0539(13) Uani 1 1 d . B .
H39 H 1.0624 0.8451 0.3032 0.065 Uiso 1 1 calc R . .
C40 C 0.8862(6) 0.8357(3) 0.3081(3) 0.0506(13) Uani 1 1 d . . .
C41 C 0.8323(7) 0.8266(4) 0.3907(3) 0.0601(15) Uani 1 1 d . B .
H41 H 0.8813 0.8248 0.4244 0.072 Uiso 1 1 calc R . .
C42 C 0.7131(7) 0.8206(4) 0.4204(3) 0.0645(17) Uani 1 1 d . . .
H42 H 0.6798 0.8155 0.4750 0.077 Uiso 1 1 calc R B .
C43 C 0.6347(6) 0.8218(4) 0.3727(3) 0.0573(15) Uani 1 1 d . B .
C44 C 0.5095(7) 0.8177(4) 0.4014(4) 0.0665(18) Uani 1 1 d . . .
H44 H 0.4722 0.8146 0.4557 0.080 Uiso 1 1 calc R B .
C45 C 0.4417(6) 0.8182(4) 0.3517(4) 0.0716(19) Uani 1 1 d . B .
H45 H 0.3575 0.8131 0.3722 0.086 Uiso 1 1 calc R . .
C46 C 0.4924(5) 0.8261(4) 0.2710(4) 0.0564(14) Uani 1 1 d . . .
H46 H 0.4417 0.8277 0.2382 0.068 Uiso 1 1 calc R B .
C47 C 0.6144(5) 0.8314(3) 0.2384(3) 0.0475(12) Uani 1 1 d . A .
C48 C 0.6837(5) 0.8282(3) 0.2916(3) 0.0474(12) Uani 1 1 d . . .
C49 C 0.8098(5) 0.8356(3) 0.2607(3) 0.0442(11) Uani 1 1 d . B .
C50 C 0.8269(4) 0.8673(3) 0.0211(3) 0.0365(9) Uani 1 1 d . A .
C51 C 0.9909(19) 0.8880(17) -0.1041(13) 0.028(3) Uani 0.50 1 d P A 1
C52 C 1.1054(9) 0.9079(7) -0.0983(7) 0.033(2) Uani 0.50 1 d P A 1
H52 H 1.1171 0.9124 -0.0487 0.039 Uiso 0.50 1 calc PR A 1
C53 C 1.1985(9) 0.9205(6) -0.1625(7) 0.043(2) Uani 0.50 1 d P A 1
H53 H 1.2758 0.9309 -0.1579 0.051 Uiso 0.50 1 calc PR A 1
C54 C 1.1812(17) 0.9184(11) -0.2383(9) 0.039(3) Uani 0.50 1 d P A 1
C55 C 1.0654(13) 0.8988(9) -0.2437(8) 0.037(3) Uani 0.50 1 d P A 1
C56 C 0.9728(11) 0.8860(7) -0.1750(8) 0.038(2) Uani 0.50 1 d P A 1
H56 H 0.8946 0.8756 -0.1780 0.045 Uiso 0.50 1 calc PR A 1
C57 C 1.2732(13) 0.9333(9) -0.3081(12) 0.060(4) Uani 0.50 1 d P A 1
H57 H 1.3510 0.9457 -0.3051 0.073 Uiso 0.50 1 calc PR A 1
C58 C 1.257(2) 0.9309(16) -0.3777(15) 0.071(7) Uani 0.50 1 d P A 1
H58 H 1.3208 0.9432 -0.4232 0.085 Uiso 0.50 1 calc PR A 1
C59 C 1.1421(17) 0.9097(9) -0.3829(8) 0.069(4) Uani 0.50 1 d P A 1
H59 H 1.1296 0.9067 -0.4324 0.083 Uiso 0.50 1 calc PR A 1
C60 C 1.0506(13) 0.8937(8) -0.3187(6) 0.058(3) Uani 0.50 1 d P A 1
H60 H 0.9747 0.8788 -0.3236 0.069 Uiso 0.50 1 calc PR A 1
C51' C 0.969(2) 0.8792(19) -0.1203(14) 0.037(4) Uani 0.50 1 d P A 2
C52' C 1.0822(14) 0.8999(7) -0.1301(8) 0.043(3) Uani 0.50 1 d P A 2
H52' H 1.1100 0.9092 -0.0866 0.052 Uiso 0.50 1 calc PR A 2
C53' C 1.1616(17) 0.9080(12) -0.2064(10) 0.043(4) Uani 0.50 1 d P A 2
C54' C 1.1137(15) 0.8931(10) -0.2674(10) 0.047(4) Uani 0.50 1 d P A 2
C55' C 0.9935(12) 0.8665(8) -0.2527(7) 0.055(3) Uani 0.50 1 d P A 2
H55 H 0.9627 0.8538 -0.2942 0.066 Uiso 0.50 1 calc PR A 2
C56' C 0.9236(12) 0.8595(9) -0.1793(7) 0.044(2) Uani 0.50 1 d P A 2
H56' H 0.8429 0.8411 -0.1684 0.053 Uiso 0.50 1 calc PR A 2
C57' C 1.2803(11) 0.9337(7) -0.2240(9) 0.062(3) Uani 0.50 1 d P A 2
H57' H 1.3137 0.9430 -0.1830 0.075 Uiso 0.50 1 calc PR A 2
C58' C 1.3487(14) 0.9458(8) -0.2969(10) 0.066(4) Uani 0.50 1 d P A 2
H58' H 1.4289 0.9649 -0.3064 0.079 Uiso 0.50 1 calc PR A 2
C59' C 1.307(2) 0.9313(17) -0.3580(19) 0.074(8) Uani 0.50 1 d P A 2
H59' H 1.3579 0.9411 -0.4091 0.089 Uiso 0.50 1 calc PR A 2
C60' C 1.1904(18) 0.9026(10) -0.3474(10) 0.068(4) Uani 0.50 1 d P A 2
H60' H 1.1620 0.8897 -0.3900 0.082 Uiso 0.50 1 calc PR A 2
Cl Cl 0.32680(11) 0.63505(12) 0.21614(10) 0.0677(4) Uani 1 1 d D . .
O1 O 0.4284(6) 0.6348(7) 0.1504(4) 0.070(3) Uani 0.50 1 d PDU B 1
O2 O 0.2723(9) 0.7276(5) 0.2209(6) 0.086(4) Uani 0.50 1 d PDU B 1
O3 O 0.2425(9) 0.5686(7) 0.2089(6) 0.074(4) Uani 0.50 1 d PDU B 1
O4 O 0.3600(9) 0.6112(8) 0.2851(4) 0.089(4) Uani 0.50 1 d PDU B 1
O1' O 0.3885(8) 0.6533(8) 0.1361(3) 0.096(4) Uani 0.50 1 d PDU B 2
O2' O 0.2549(10) 0.7141(6) 0.2475(6) 0.091(4) Uani 0.50 1 d PDU B 2
O3' O 0.2546(10) 0.5537(6) 0.2232(7) 0.078(4) Uani 0.50 1 d PDU B 2
O4' O 0.4149(6) 0.6135(7) 0.2551(5) 0.067(3) Uani 0.50 1 d PDU B 2
O5 O 0.1139(16) 0.9139(12) 0.4178(10) 0.155(6) Uani 0.50 1 d PDU . .
C61 C 0.1729(12) 0.9776(9) 0.3853(7) 0.069(3) Uani 0.50 1 d PDU . .
C62 C 0.2440(18) 0.9812(16) 0.3019(9) 0.123(7) Uani 0.50 1 d PDU . .
H62A H 0.2167 0.9319 0.2750 0.185 Uiso 0.50 1 calc PR . .
H62B H 0.3287 0.9702 0.2976 0.185 Uiso 0.50 1 calc PR . .
H62C H 0.2330 1.0439 0.2783 0.185 Uiso 0.50 1 calc PR . .
C63 C 0.2176(18) 1.0531(12) 0.4228(11) 0.105(6) Uani 0.50 1 d PDU . .
H63A H 0.1731 1.0529 0.4778 0.158 Uiso 0.50 1 calc PR . .
H63B H 0.2068 1.1150 0.3980 0.158 Uiso 0.50 1 calc PR . .
H63C H 0.3027 1.0415 0.4172 0.158 Uiso 0.50 1 calc PR . .
O6 O 0.2164(12) 0.2484(11) 0.2743(11) 0.130(6) Uani 0.40 1 d PDU . .
C64 C 0.3198(11) 0.2617(8) 0.2468(8) 0.057(3) Uani 0.40 1 d PDU . .
C65 C 0.4103(17) 0.1845(14) 0.2141(17) 0.153(8) Uani 0.40 1 d PDU . .
H65A H 0.3886 0.1253 0.2453 0.230 Uiso 0.40 1 calc PR . .
H65B H 0.4896 0.2035 0.2151 0.230 Uiso 0.40 1 calc PR . .
H65C H 0.4116 0.1746 0.1606 0.230 Uiso 0.40 1 calc PR . .
C66 C 0.374(2) 0.3516(12) 0.2056(17) 0.153(8) Uani 0.40 1 d PDU . .
H66A H 0.3107 0.4005 0.2096 0.230 Uiso 0.40 1 calc PR . .
H66B H 0.4123 0.3398 0.1509 0.230 Uiso 0.40 1 calc PR . .
H66C H 0.4329 0.3734 0.2292 0.230 Uiso 0.40 1 calc PR . .

loop_
_atom_site_aniso_label
_atom_site_aniso_U_11
_atom_site_aniso_U_22
_atom_site_aniso_U_33
_atom_site_aniso_U_23
_atom_site_aniso_U_13
_atom_site_aniso_U_12
Pt1 0.02566(8) 0.03004(8) 0.03215(9) 0.00503(6) -0.00829(6) 0.00242(6)
Pt2 0.03274(9) 0.03260(9) 0.04671(11) 0.00838(7) -0.00984(7) 0.00621(7)
Ag 0.02843(15) 0.03525(17) 0.03827(17) 0.00590(13) -0.00782(13) 0.00673(12)
F1 0.0458(16) 0.0361(14) 0.0599(18) 0.0009(13) 0.0067(14) 0.0052(12)
F2 0.064(2) 0.0368(16) 0.109(3) 0.0140(18) 0.015(2) -0.0033(15)
F3 0.0532(19) 0.066(2) 0.069(2) 0.0271(17) 0.0178(16) -0.0018(16)
F4 0.0548(18) 0.069(2) 0.0367(15) 0.0015(14) 0.0082(13) 0.0119(15)
F5 0.0600(18) 0.0393(15) 0.0440(16) -0.0058(12) -0.0012(14) -0.0004(13)
F6 0.0534(17) 0.0488(17) 0.068(2) 0.0006(15) -0.0271(16) 0.0116(14)
F7 0.063(2) 0.064(2) 0.091(3) 0.0091(19) -0.041(2) -0.0060(17)
F8 0.0402(16) 0.068(2) 0.105(3) 0.028(2) -0.0356(18) -0.0055(15)
F9 0.0426(17) 0.062(2) 0.098(3) 0.0108(19) -0.0200(17) 0.0199(15)
F10 0.0508(17) 0.0478(17) 0.079(2) -0.0022(16) -0.0224(16) 0.0152(14)
N1 0.0248(16) 0.0269(16) 0.0376(19) 0.0041(14) -0.0068(14) 0.0019(13)
N2 0.040(2) 0.043(2) 0.042(2) 0.0073(17) -0.0156(18) 0.0009(17)
N3 0.045(2) 0.0280(18) 0.045(2) 0.0017(15) -0.0165(18) 0.0089(15)
N4 0.0347(19) 0.0320(19) 0.049(2) 0.0078(16) -0.0125(18) 0.0053(15)
C1 0.032(2) 0.038(2) 0.031(2) 0.0065(17) -0.0077(17) 0.0028(17)
C2 0.039(2) 0.036(2) 0.045(3) 0.0051(19) -0.008(2) 0.0036(19)
C3 0.041(3) 0.037(2) 0.063(3) 0.015(2) -0.003(2) 0.000(2)
C4 0.039(2) 0.054(3) 0.048(3) 0.023(2) 0.004(2) 0.000(2)
C5 0.037(2) 0.055(3) 0.029(2) 0.006(2) 0.0007(18) 0.011(2)
C6 0.037(2) 0.039(2) 0.034(2) 0.0040(18) -0.0081(18) 0.0035(18)
C7 0.032(2) 0.030(2) 0.047(3) 0.0002(18) -0.0099(19) 0.0017(16)
C8 0.029(2) 0.032(2) 0.063(3) 0.000(2) -0.006(2) -0.0004(17)
C9 0.030(2) 0.028(2) 0.055(3) 0.0055(19) 0.004(2) 0.0039(17)
C10 0.030(2) 0.0251(19) 0.043(2) 0.0072(17) 0.0025(18) 0.0068(16)
C11 0.043(2) 0.033(2) 0.034(2) 0.0066(18) 0.0032(19) 0.0118(19)
C12 0.045(3) 0.042(2) 0.032(2) 0.0011(19) -0.0061(19) 0.014(2)
C13 0.033(2) 0.036(2) 0.033(2) 0.0023(17) -0.0069(17) 0.0097(17)
C14 0.039(2) 0.045(3) 0.038(2) -0.0039(19) -0.015(2) 0.0123(19)
C15 0.030(2) 0.047(3) 0.046(3) -0.001(2) -0.0171(19) 0.0007(18)
C16 0.0263(19) 0.037(2) 0.041(2) 0.0059(18) -0.0077(17) 0.0036(16)
C17 0.0262(18) 0.030(2) 0.031(2) 0.0028(16) -0.0091(16) 0.0062(15)
C18 0.0261(18) 0.0286(19) 0.034(2) 0.0018(16) -0.0071(16) 0.0081(15)
C19 0.0292(19) 0.0268(19) 0.034(2) 0.0047(16) -0.0029(16) 0.0065(15)
C20 0.034(2) 0.038(2) 0.039(2) 0.0069(18) -0.0107(19) 0.0032(18)
C21 0.052(3) 0.038(2) 0.042(3) -0.0002(19) -0.023(2) 0.007(2)
C22 0.059(3) 0.063(4) 0.063(4) 0.004(3) -0.033(3) -0.001(3)
C23 0.072(4) 0.043(3) 0.087(5) -0.003(3) -0.050(4) 0.009(3)
C24 0.091(5) 0.065(4) 0.057(4) -0.019(3) -0.039(4) 0.049(4)
C25 0.081(5) 0.093(5) 0.047(3) -0.014(3) -0.019(3) 0.028(4)
C26 0.059(3) 0.062(3) 0.047(3) -0.006(3) -0.016(3) 0.012(3)
C27 0.082(5) 0.073(4) 0.111(6) 0.011(4) -0.060(5) -0.009(4)
C28 0.111(7) 0.073(5) 0.141(8) -0.008(5) -0.093(7) 0.005(5)
C29 0.104(5) 0.076(4) 0.099(5) -0.032(4) -0.059(4) 0.035(4)
C30 0.095(5) 0.092(5) 0.092(5) -0.032(4) -0.048(4) 0.048(4)
C31 0.032(2) 0.040(2) 0.057(3) 0.015(2) -0.010(2) 0.0022(19)
C32 0.040(3) 0.041(3) 0.060(3) 0.018(2) -0.017(2) 0.002(2)
C33 0.047(3) 0.047(3) 0.067(4) 0.017(3) -0.025(3) -0.010(2)
C34 0.033(2) 0.056(3) 0.069(4) 0.026(3) -0.017(2) -0.002(2)
C35 0.034(2) 0.046(3) 0.072(4) 0.019(3) -0.011(2) 0.007(2)
C36 0.039(2) 0.046(3) 0.056(3) 0.010(2) -0.012(2) 0.013(2)
C37 0.043(3) 0.032(2) 0.052(3) 0.001(2) -0.015(2) 0.0079(19)
C38 0.047(3) 0.042(3) 0.070(4) 0.000(2) -0.026(3) 0.004(2)
C39 0.070(4) 0.036(3) 0.065(4) -0.006(2) -0.036(3) 0.007(2)
C40 0.078(4) 0.025(2) 0.053(3) 0.000(2) -0.029(3) 0.007(2)
C41 0.095(5) 0.035(3) 0.053(3) 0.001(2) -0.026(3) -0.002(3)
C42 0.113(6) 0.035(3) 0.043(3) 0.006(2) -0.020(3) -0.003(3)
C43 0.076(4) 0.033(2) 0.052(3) 0.007(2) -0.001(3) 0.000(2)
C44 0.091(5) 0.040(3) 0.050(3) 0.005(2) 0.007(3) 0.001(3)
C45 0.060(4) 0.053(3) 0.076(4) 0.009(3) 0.015(3) 0.009(3)
C46 0.049(3) 0.040(3) 0.067(4) 0.007(2) 0.000(3) 0.008(2)
C47 0.047(3) 0.035(2) 0.051(3) 0.008(2) -0.001(2) 0.006(2)
C48 0.061(3) 0.028(2) 0.046(3) 0.0051(19) -0.008(2) 0.005(2)
C49 0.059(3) 0.026(2) 0.047(3) 0.0032(19) -0.016(2) 0.006(2)
C50 0.037(2) 0.031(2) 0.044(3) 0.0070(18) -0.017(2) 0.0038(17)
C51 0.030(9) 0.028(6) 0.027(8) 0.004(5) -0.013(6) 0.005(5)
C52 0.030(5) 0.028(5) 0.043(6) 0.003(4) -0.014(4) 0.005(3)
C53 0.033(5) 0.027(4) 0.066(7) 0.006(4) -0.014(5) 0.004(4)
C54 0.043(8) 0.022(5) 0.043(9) 0.010(6) -0.002(7) 0.004(5)
C55 0.034(7) 0.029(5) 0.044(8) 0.002(5) -0.004(6) -0.001(6)
C56 0.038(6) 0.031(5) 0.053(8) 0.002(5) -0.029(6) -0.004(4)
C57 0.045(8) 0.033(6) 0.078(11) 0.008(6) 0.019(8) 0.013(5)
C58 0.094(19) 0.033(7) 0.056(11) 0.008(7) 0.022(12) 0.002(11)
C59 0.110(13) 0.050(7) 0.035(6) 0.000(5) -0.004(7) 0.007(7)
C60 0.082(8) 0.049(6) 0.040(6) 0.004(5) -0.015(6) 0.001(6)
C51' 0.042(10) 0.035(7) 0.040(13) -0.001(7) -0.025(6) 0.013(6)
C52' 0.057(9) 0.027(5) 0.051(8) -0.002(5) -0.025(7) -0.001(4)
C53' 0.049(9) 0.023(6) 0.053(10) 0.006(7) -0.009(9) 0.003(5)
C54' 0.041(8) 0.033(6) 0.061(10) 0.003(6) -0.005(7) 0.010(6)
C55' 0.068(8) 0.042(6) 0.058(7) -0.002(5) -0.027(6) 0.018(6)
C56' 0.043(6) 0.042(6) 0.048(6) -0.004(5) -0.016(5) 0.012(5)
C57' 0.052(7) 0.033(5) 0.095(10) -0.008(6) -0.010(7) 0.004(5)
C58' 0.054(8) 0.037(6) 0.085(12) -0.003(6) 0.015(7) -0.001(5)
C59' 0.075(15) 0.038(7) 0.082(19) 0.002(10) 0.016(13) 0.017(10)
C60' 0.092(12) 0.038(7) 0.069(10) -0.007(7) -0.017(10) 0.017(7)
Cl 0.0338(6) 0.0974(12) 0.0793(10) -0.0254(9) -0.0254(7) 0.0074(7)
O1 0.025(3) 0.072(5) 0.098(6) -0.011(4) 0.005(4) 0.012(4)
O2 0.066(6) 0.111(7) 0.090(7) -0.029(5) -0.036(5) 0.052(5)
O3 0.044(5) 0.127(8) 0.064(6) -0.010(5) -0.033(5) -0.023(5)
O4 0.073(6) 0.113(7) 0.103(7) -0.011(5) -0.059(5) -0.014(5)
O1' 0.081(7) 0.086(7) 0.116(7) 0.011(5) -0.023(6) -0.001(5)
O2' 0.057(5) 0.100(7) 0.097(7) 0.013(5) -0.001(5) 0.030(5)
O3' 0.060(6) 0.118(8) 0.066(6) 0.004(5) -0.032(5) -0.022(5)
O4' 0.038(4) 0.073(5) 0.101(6) -0.020(4) -0.034(4) 0.009(4)
O5 0.155(9) 0.166(9) 0.141(9) -0.013(7) -0.036(7) 0.015(7)
C61 0.078(6) 0.066(6) 0.067(6) -0.011(5) -0.026(5) 0.018(5)
C62 0.119(9) 0.126(10) 0.128(10) 0.001(7) -0.044(7) 0.011(7)
C63 0.125(9) 0.107(8) 0.089(8) -0.017(6) -0.036(7) -0.005(7)
O6 0.131(8) 0.104(8) 0.132(9) 0.001(7) -0.004(7) 0.003(7)
C64 0.049(6) 0.058(6) 0.074(7) -0.016(5) -0.034(5) 0.009(5)
C65 0.150(9) 0.163(10) 0.152(10) -0.004(6) -0.053(6) -0.008(6)
C66 0.150(9) 0.163(10) 0.152(10) -0.004(6) -0.053(6) -0.008(6)

loop_
_atom_type_symbol
_atom_type_description
_atom_type_scat_dispersion_real
_atom_type_scat_dispersion_imag
_atom_type_scat_source
C C 0.0033 0.0016 'International Tables Vol C Tables 4.2.6.8 and 6.1.1.4'
H H 0.0000 0.0000 'International Tables Vol C Tables 4.2.6.8 and 6.1.1.4'
N N 0.0061 0.0033 'International Tables Vol C Tables 4.2.6.8 and 6.1.1.4'
O O 0.0106 0.0060 'International Tables Vol C Tables 4.2.6.8 and 6.1.1.4'
F F 0.0171 0.0103 'International Tables Vol C Tables 4.2.6.8 and 6.1.1.4'
Cl Cl 0.1484 0.1585 'International Tables Vol C Tables 4.2.6.8 and 6.1.1.4'
Ag Ag -0.8971 1.1015 'International Tables Vol C Tables 4.2.6.8 and 6.1.1.4'
Pt Pt -1.7033 8.3905 'International Tables Vol C Tables 4.2.6.8 and 6.1.1.4'

loop_
_geom_angle_atom_site_label_1
_geom_angle_atom_site_label_2
_geom_angle_atom_site_label_3
_geom_angle
C20 Pt1 C1 88.68(18)
C20 Pt1 C17 176.89(17)
C1 Pt1 C17 93.46(17)
C20 Pt1 N1 96.53(16)
C1 Pt1 N1 173.97(16)
C17 Pt1 N1 81.45(15)
C20 Pt1 Ag 120.05(13)
C1 Pt1 Ag 82.05(12)
C17 Pt1 Ag 58.15(11)
N1 Pt1 Ag 97.86(9)
C50 Pt2 C31 91.15(19)
C50 Pt2 C47 175.60(19)
C31 Pt2 C47 93.0(2)
C50 Pt2 N3 95.01(17)
C31 Pt2 N3 172.30(19)
C47 Pt2 N3 81.0(2)
C50 Pt2 Ag 118.79(13)
C31 Pt2 Ag 84.07(13)
C47 Pt2 Ag 60.31(14)
N3 Pt2 Ag 96.95(10)
C17 Ag O4' 110.3(2)
C17 Ag C47 148.14(15)
O4' Ag C47 98.9(2)
C17 Ag O1 98.3(2)
O4' Ag O1 42.91(19)
C47 Ag O1 112.0(2)
C17 Ag Pt2 114.13(9)
O4' Ag Pt2 133.27(19)
C47 Ag Pt2 44.10(11)
O1 Ag Pt2 115.2(2)
C17 Ag Pt1 44.08(9)
O4' Ag Pt1 114.88(16)
C47 Ag Pt1 111.96(12)
O1 Ag Pt1 133.4(2)
Pt2 Ag Pt1 106.825(11)
C7 N1 C19 118.5(4)
C7 N1 Pt1 128.0(3)
C19 N1 Pt1 113.3(3)
C20 N2 C21 172.8(5)
C37 N3 C49 118.4(4)
C37 N3 Pt2 128.4(3)
C49 N3 Pt2 113.0(3)
C50 N4 C51 169.4(8)
C50 N4 C51' 172.2(9)
C51 N4 C51' 18.4(9)
C6 C1 C2 114.4(4)
C6 C1 Pt1 123.6(3)
C2 C1 Pt1 121.9(3)
F1 C2 C3 116.0(4)
F1 C2 C1 120.6(4)
C3 C2 C1 123.3(5)
F2 C3 C4 119.7(4)
F2 C3 C2 120.9(5)
C4 C3 C2 119.4(5)
F3 C4 C5 120.2(5)
F3 C4 C3 120.1(5)
C5 C4 C3 119.7(4)
F4 C5 C4 120.3(4)
F4 C5 C6 120.5(5)
C4 C5 C6 119.2(4)
F5 C6 C1 119.7(4)
F5 C6 C5 116.3(4)
C1 C6 C5 123.9(4)
N1 C7 C8 122.0(5)
C9 C8 C7 120.0(4)
C8 C9 C10 119.8(4)
C9 C10 C19 117.2(4)
C9 C10 C11 125.0(4)
C19 C10 C11 117.7(4)
C12 C11 C10 121.3(4)
C11 C12 C13 121.9(4)
C18 C13 C14 118.0(4)
C18 C13 C12 118.2(4)
C14 C13 C12 123.9(4)
C15 C14 C13 120.2(4)
C14 C15 C16 121.0(4)
C17 C16 C15 121.6(4)
C16 C17 C18 116.1(4)
C16 C17 Pt1 131.8(3)
C18 C17 Pt1 111.9(3)
C16 C17 Ag 90.5(3)
C18 C17 Ag 108.5(3)
Pt1 C17 Ag 77.78(14)
C13 C18 C17 123.0(4)
C13 C18 C19 119.5(4)
C17 C18 C19 117.3(4)
N1 C19 C10 122.5(4)
N1 C19 C18 116.0(4)
C10 C19 C18 121.4(4)
N2 C20 Pt1 175.9(4)
C22 C21 C26 123.1(5)
C22 C21 N2 119.6(5)
C26 C21 N2 117.3(5)
C21 C22 C23 118.0(6)
C27 C23 C24 119.8(7)
C27 C23 C22 121.2(7)
C24 C23 C22 118.9(6)
C25 C24 C23 120.3(6)
C25 C24 C30 122.0(7)
C23 C24 C30 117.8(7)
C26 C25 C24 121.0(7)
C25 C26 C21 118.8(6)
C28 C27 C23 119.6(9)
C27 C28 C29 120.3(8)
C30 C29 C28 121.9(8)
C29 C30 C24 120.6(9)
C32 C31 C36 115.2(5)
C32 C31 Pt2 124.7(4)
C36 C31 Pt2 120.0(4)
F6 C32 C31 120.2(4)
F6 C32 C33 116.4(5)
C31 C32 C33 123.4(5)
F7 C33 C34 119.3(5)
F7 C33 C32 121.2(5)
C34 C33 C32 119.5(6)
F8 C34 C35 120.3(5)
F8 C34 C33 120.0(6)
C35 C34 C33 119.7(5)
F9 C35 C34 119.6(5)
F9 C35 C36 120.2(6)
C34 C35 C36 120.1(5)
F10 C36 C31 121.3(5)
F10 C36 C35 116.7(5)
C31 C36 C35 122.0(6)
N3 C37 C38 122.6(5)
C39 C38 C37 120.1(5)
C38 C39 C40 118.9(5)
C39 C40 C49 118.5(5)
C39 C40 C41 124.1(6)
C49 C40 C41 117.4(6)
C42 C41 C40 120.6(6)
C41 C42 C43 122.4(6)
C44 C43 C48 116.7(6)
C44 C43 C42 124.2(6)
C48 C43 C42 119.1(6)
C45 C44 C43 120.3(6)
C44 C45 C46 122.0(6)
C47 C46 C45 121.2(6)
C46 C47 C48 115.8(5)
C46 C47 Pt2 132.0(5)
C48 C47 Pt2 112.1(4)
C46 C47 Ag 91.3(4)
C48 C47 Ag 109.9(3)
Pt2 C47 Ag 75.60(17)
C43 C48 C49 118.2(5)
C43 C48 C47 124.0(5)
C49 C48 C47 117.7(5)
N3 C49 C40 121.5(5)
N3 C49 C48 116.1(5)
C40 C49 C48 122.4(5)
N4 C50 Pt2 176.9(4)
C56 C51 N4 118.7(14)
C56 C51 C52 119.7(18)
N4 C51 C52 121.5(14)
C53 C52 C51 120.7(14)
C52 C53 C54 120.4(11)
C57 C54 C55 117.6(18)
C57 C54 C53 123.8(18)
C55 C54 C53 118.6(12)
C56 C55 C60 123.8(14)
C56 C55 C54 118.2(13)
C60 C55 C54 118.0(13)
C51 C56 C55 122.3(15)
C58 C57 C54 123.4(19)
C57 C58 C59 119(2)
C60 C59 C58 120.8(17)
C59 C60 C55 121.2(15)
C52' C51' C56' 124(2)
C52' C51' N4 114.5(13)
C56' C51' N4 121.4(19)
C51' C52' C53' 119.3(16)
C57' C53' C54' 118.6(16)
C57' C53' C52' 124.5(17)
C54' C53' C52' 116.9(17)
C53' C54' C55' 120.9(15)
C53' C54' C60' 119.4(17)
C55' C54' C60' 119.7(16)
C56' C55' C54' 119.2(13)
C55' C56' C51' 119.5(16)
C58' C57' C53' 121.8(16)
C57' C58' C59' 122(2)
C58' C59' C60' 122(3)
C59' C60' C54' 117(2)
O2' Cl O1 127.4(7)
O2' Cl O3 103.3(9)
O1 Cl O3 110.3(4)
O2' Cl O4' 111.2(4)
O1 Cl O4' 81.9(5)
O3 Cl O4' 123.7(7)
O2' Cl O3' 110.0(4)
O1 Cl O3' 113.1(8)
O3 Cl O3' 15.3(8)
O4' Cl O3' 108.6(4)
O2' Cl O2 20.1(7)
O1 Cl O2 108.6(4)
O3 Cl O2 108.4(4)
O4' Cl O2 119.4(7)
O3' Cl O2 119.3(8)
O2' Cl O4 94.2(7)
O1 Cl O4 110.7(4)
O3 Cl O4 109.1(4)
O4' Cl O4 28.8(4)
O3' Cl O4 94.5(7)
O2 Cl O4 109.8(4)
O2' Cl O1' 111.0(4)
O1 Cl O1' 25.9(5)
O3 Cl O1' 99.6(8)
O4' Cl O1' 107.3(4)
O3' Cl O1' 108.7(4)
O2 Cl O1' 91.0(7)
O4 Cl O1' 136.1(5)
Cl O1 Ag 113.7(5)
Cl O4' Ag 113.6(5)
O5 C61 C63 125.5(16)
O5 C61 C62 125.2(16)
C63 C61 C62 107.1(15)
O6 C64 C66 125.6(9)
O6 C64 C65 123.8(8)
C66 C64 C65 104.9(6)

loop_
_geom_bond_atom_site_label_1
_geom_bond_atom_site_label_2
_geom_bond_distance
Pt1 C20 1.970(5)
Pt1 C1 2.028(4)
Pt1 C17 2.037(4)
Pt1 N1 2.082(3)
Pt1 Ag 2.8624(3)
Pt2 C50 1.970(5)
Pt2 C31 2.020(5)
Pt2 C47 2.040(5)
Pt2 N3 2.101(4)
Pt2 Ag 2.8387(4)
Ag C17 2.488(4)
Ag O4' 2.543(9)
Ag C47 2.546(5)
Ag O1 2.548(9)
F1 C2 1.352(6)
F2 C3 1.343(6)
F3 C4 1.352(5)
F4 C5 1.349(5)
F5 C6 1.352(5)
F6 C32 1.348(6)
F7 C33 1.344(7)
F8 C34 1.357(6)
F9 C35 1.345(6)
F10 C36 1.327(7)
N1 C7 1.324(5)
N1 C19 1.373(6)
N2 C20 1.147(6)
N2 C21 1.403(6)
N3 C37 1.324(6)
N3 C49 1.370(6)
N4 C50 1.148(6)
N4 C51 1.38(2)
N4 C51' 1.47(3)
C1 C6 1.379(6)
C1 C2 1.389(6)
C2 C3 1.378(7)
C3 C4 1.373(8)
C4 C5 1.367(8)
C5 C6 1.379(6)
C7 C8 1.405(7)
C8 C9 1.364(7)
C9 C10 1.401(7)
C10 C19 1.408(6)
C10 C11 1.431(7)
C11 C12 1.348(7)
C12 C13 1.446(6)
C13 C18 1.400(6)
C13 C14 1.405(7)
C14 C15 1.365(7)
C15 C16 1.411(7)
C16 C17 1.379(6)
C17 C18 1.428(6)
C18 C19 1.431(6)
C21 C22 1.353(8)
C21 C26 1.401(8)
C22 C23 1.429(8)
C23 C27 1.400(9)
C23 C24 1.402(10)
C24 C25 1.384(10)
C24 C30 1.458(9)
C25 C26 1.354(8)
C27 C28 1.381(11)
C28 C29 1.391(13)
C29 C30 1.302(11)
C31 C32 1.384(8)
C31 C36 1.394(7)
C32 C33 1.385(7)
C33 C34 1.373(8)
C34 C35 1.359(9)
C35 C36 1.402(7)
C37 C38 1.390(7)
C38 C39 1.365(8)
C39 C40 1.394(8)
C40 C49 1.408(7)
C40 C41 1.441(8)
C41 C42 1.345(10)
C42 C43 1.428(9)
C43 C44 1.407(9)
C43 C48 1.410(8)
C44 C45 1.361(10)
C45 C46 1.406(9)
C46 C47 1.381(7)
C47 C48 1.425(8)
C48 C49 1.423(8)
C51 C56 1.361(17)
C51 C52 1.413(18)
C52 C53 1.349(15)
C53 C54 1.44(2)
C54 C57 1.41(2)
C54 C55 1.42(3)
C55 C56 1.398(18)
C55 C60 1.422(19)
C57 C58 1.33(4)
C58 C59 1.41(3)
C59 C60 1.345(18)
C51' C52' 1.32(2)
C51' C56' 1.368(18)
C52' C53' 1.42(2)
C53' C57' 1.39(2)
C53' C54' 1.40(3)
C54' C55' 1.413(19)
C54' C60' 1.46(2)
C55' C56' 1.340(17)
C57' C58' 1.33(2)
C58' C59' 1.36(3)
C59' C60' 1.39(3)
Cl O2' 1.412(4)
Cl O1 1.415(4)
Cl O3 1.421(4)
Cl O4' 1.425(4)
Cl O3' 1.426(4)
Cl O2 1.427(4)
Cl O4 1.429(4)
Cl O1' 1.431(4)
O5 C61 1.174(7)
C61 C63 1.476(7)
C61 C62 1.494(7)
O6 C64 1.185(6)
C64 C66 1.495(7)
C64 C65 1.508(7)
